data_4063517
loop_
_publ_author_name
'Vicente, Jos\'e'
'Saura-Llamas, Isabel'
'Garc\'ia-L\'opez, Jos\'e-Antonio'
'Bautista, Delia'

_publ_section_title
;
 Insertion of Isocyanides, Isothiocyanates, and Carbon Monoxide into the
 Pd--C Bond of Cyclopalladated Complexes Containing Primary
 Arylalkylamines of Biological and Pharmaceutical Significance. Synthesis
 of Lactams and Cyclic Amidinium Salts Related to the Isoquinoline,
 Benzo[g]isoquinoline, and \b-Carboline Nuclei
;
_journal_issue 2
_journal_name_full Organometallics
_journal_page_first 448
_journal_page_last 464
_journal_paper_doi 10.1021/om800951k
_journal_volume 28
_journal_year 2009
_chemical_formula_sum 'C18 H22 F3 N3 O5 S'
_chemical_formula_weight 449.45
_chemical_name_systematic
; 
 ? 
;
_space_group_IT_number 19
_symmetry_cell_setting orthorhombic
_symmetry_space_group_name_Hall 'P 2ac 2ab'
_symmetry_space_group_name_H-M 'P 21 21 21'
_atom_sites_solution_hydrogens geom
_atom_sites_solution_primary direct
_atom_sites_solution_secondary difmap
_audit_creation_method SHELXL-97
_cell_angle_alpha 90.00
_cell_angle_beta 90.00
_cell_angle_gamma 90.00
_cell_formula_units_Z 4
_cell_length_a 9.436(4)
_cell_length_b 10.310(5)
_cell_length_c 21.063(10)
_cell_measurement_reflns_used 8335
_cell_measurement_temperature 100(2)
_cell_measurement_theta_max 28.07
_cell_measurement_theta_min 2.20
_cell_volume 2049.1(16)
_computing_cell_refinement 'Bruker SAINT'
_computing_data_collection 'Bruker SMART'
_computing_data_reduction 'Bruker SAINT'
_computing_molecular_graphics 'Bruker SHELXTL'
_computing_publication_material 'Bruker SHELXTL'
_computing_structure_refinement 'SHELXL-97 (Sheldrick, 1997)'
_computing_structure_solution 'SHELXS-97 (Sheldrick, 1990)'
_diffrn_ambient_temperature 100(2)
_diffrn_detector_area_resol_mean 8.26
_diffrn_measured_fraction_theta_full 0.995
_diffrn_measured_fraction_theta_max 0.992
_diffrn_measurement_device_type 'Bruker SMART APEX CCD'
_diffrn_measurement_method \w-scan
_diffrn_radiation_monochromator graphite
_diffrn_radiation_source 'fine-focus sealed tube'
_diffrn_radiation_type MoK\a
_diffrn_radiation_wavelength 0.71073
_diffrn_reflns_av_R_equivalents 0.0412
_diffrn_reflns_av_sigmaI/netI 0.0319
_diffrn_reflns_limit_h_max 12
_diffrn_reflns_limit_h_min -12
_diffrn_reflns_limit_k_max 13
_diffrn_reflns_limit_k_min -10
_diffrn_reflns_limit_l_max 27
_diffrn_reflns_limit_l_min -21
_diffrn_reflns_number 12636
_diffrn_reflns_theta_full 27.00
_diffrn_reflns_theta_max 27.11
_diffrn_reflns_theta_min 1.93
_exptl_absorpt_coefficient_mu 0.220
_exptl_crystal_density_diffrn 1.457
_exptl_crystal_density_method 'not measured'
_exptl_crystal_F_000 936
_exptl_crystal_size_max 0.29
_exptl_crystal_size_mid 0.22
_exptl_crystal_size_min 0.09
_refine_diff_density_max 0.321
_refine_diff_density_min -0.338
_refine_diff_density_rms 0.063
_refine_ls_abs_structure_details 'Flack H D (1983), Acta Cryst. A39, 876-881'
_refine_ls_abs_structure_Flack -0.02(6)
_refine_ls_extinction_method none
_refine_ls_goodness_of_fit_ref 1.074
_refine_ls_hydrogen_treatment 'NH free, rigid methyls others riding'
_refine_ls_matrix_type full
_refine_ls_number_parameters 287
_refine_ls_number_reflns 4428
_refine_ls_number_restraints 5
_refine_ls_restrained_S_all 1.074
_refine_ls_R_factor_all 0.0386
_refine_ls_R_factor_gt 0.0374
_refine_ls_shift/su_max 0.000
_refine_ls_shift/su_mean 0.000
_refine_ls_structure_factor_coef Fsqd
_refine_ls_weighting_details 'calc w=1/[\s^2^(Fo^2^)+(0.0558P)^2^+0.3901P] where P=(Fo^2^+2Fc^2^)/3'
_refine_ls_weighting_scheme calc
_refine_ls_wR_factor_gt 0.0924
_refine_ls_wR_factor_ref 0.0932
_reflns_number_gt 4284
_reflns_number_total 4428
_reflns_threshold_expression >2sigma(I)
_cod_data_source_file om800951k_si_002.cif
_cod_data_source_block 162ispam078
_cod_original_cell_volume 2049.2(16)
_cod_original_sg_symbol_H-M 'P 2(1)2(1)2(1)'
_cod_database_code 4063517

loop_
_symmetry_equiv_pos_as_xyz
'x, y, z'
'-x+1/2, -y, z+1/2'
'-x, y+1/2, -z+1/2'
'x+1/2, -y+1/2, -z'

loop_
_atom_site_label
_atom_site_type_symbol
_atom_site_fract_x
_atom_site_fract_y
_atom_site_fract_z
_atom_site_U_iso_or_equiv
_atom_site_adp_type
_atom_site_occupancy
_atom_site_symmetry_multiplicity
_atom_site_calc_flag
_atom_site_refinement_flags
_atom_site_disorder_assembly
_atom_site_disorder_group
O1 O 0.38732(15) 0.38809(14) 0.10520(7) 0.0282(3) Uani 1 1 d . . .
O2 O 0.15193(14) 0.37685(12) 0.08988(6) 0.0227(3) Uani 1 1 d . . .
N1 N 0.49223(16) 0.79652(14) 0.09034(7) 0.0153(3) Uani 1 1 d D . .
H91 H 0.578(3) 0.804(2) 0.0894(11) 0.027(6) Uiso 1 1 d . . .
N2 N 0.58837(16) 0.64280(15) 0.20050(7) 0.0175(3) Uani 1 1 d . . .
H92 H 0.633(2) 0.712(2) 0.1908(10) 0.018(5) Uiso 1 1 d . . .
N3 N 0.36032(16) 0.55461(14) 0.20350(7) 0.0162(3) Uani 1 1 d . . .
H93 H 0.376(2) 0.506(2) 0.2347(11) 0.019(5) Uiso 1 1 d . . .
C1 C 0.26232(19) 0.81792(16) 0.06004(8) 0.0150(3) Uani 1 1 d D . .
C2 C 0.15188(19) 0.87186(17) 0.02355(8) 0.0169(3) Uani 1 1 d D . .
H2 H 0.0563 0.8469 0.0307 0.020 Uiso 1 1 calc R . .
C3 C 0.1850(2) 0.96144(18) -0.02270(9) 0.0209(4) Uani 1 1 d D . .
H3 H 0.1114 0.9981 -0.0477 0.025 Uiso 1 1 calc R . .
C4 C 0.3271(2) 0.99975(17) -0.03356(8) 0.0207(4) Uani 1 1 d D . .
H4 H 0.3469 1.0608 -0.0661 0.025 Uiso 1 1 calc R . .
C5 C 0.4375(2) 0.95059(18) 0.00199(8) 0.0192(4) Uani 1 1 d D . .
H5 H 0.5325 0.9775 -0.0051 0.023 Uiso 1 1 calc R . .
C6 C 0.40397(18) 0.85940(17) 0.04903(8) 0.0151(3) Uani 1 1 d D . .
C7 C 0.40984(19) 0.71488(18) 0.12699(8) 0.0148(3) Uani 1 1 d D . .
C8 C 0.45826(18) 0.63352(17) 0.17855(8) 0.0150(3) Uani 1 1 d . . .
C9 C 0.23092(19) 0.52176(18) 0.16899(8) 0.0172(4) Uani 1 1 d . . .
H9 H 0.1638 0.4798 0.1995 0.021 Uiso 1 1 calc R . .
C10 C 0.15924(18) 0.64412(17) 0.14246(8) 0.0167(3) Uani 1 1 d . . .
H10A H 0.0839 0.6197 0.1120 0.020 Uiso 1 1 calc R . .
H10B H 0.1155 0.6944 0.1774 0.020 Uiso 1 1 calc R . .
C11 C 0.26977(19) 0.72432(17) 0.10976(8) 0.0146(3) Uani 1 1 d D . .
C12 C 0.66691(19) 0.55449(18) 0.24471(9) 0.0206(4) Uani 1 1 d . . .
C13 C 0.8213(2) 0.5973(3) 0.23922(12) 0.0401(6) Uani 1 1 d . . .
H13A H 0.8525 0.5889 0.1950 0.048 Uiso 1 1 calc R . .
H13B H 0.8805 0.5426 0.2665 0.048 Uiso 1 1 calc R . .
H13C H 0.8299 0.6880 0.2526 0.048 Uiso 1 1 calc R . .
C14 C 0.6543(2) 0.4133(2) 0.22255(10) 0.0286(4) Uani 1 1 d . . .
H14A H 0.5564 0.3837 0.2280 0.034 Uiso 1 1 calc R . .
H14B H 0.7179 0.3587 0.2478 0.034 Uiso 1 1 calc R . .
H14C H 0.6807 0.4074 0.1776 0.034 Uiso 1 1 calc R . .
C15 C 0.6153(2) 0.5708(2) 0.31285(9) 0.0283(4) Uani 1 1 d . . .
H15A H 0.6126 0.6633 0.3236 0.034 Uiso 1 1 calc R . .
H15B H 0.6800 0.5258 0.3418 0.034 Uiso 1 1 calc R . .
H15C H 0.5200 0.5340 0.3170 0.034 Uiso 1 1 calc R . .
C16 C 0.2692(2) 0.42165(18) 0.11759(9) 0.0181(4) Uani 1 1 d . . .
C17 C 0.1767(2) 0.2771(2) 0.04173(10) 0.0291(4) Uani 1 1 d . . .
H17A H 0.2489 0.3074 0.0118 0.035 Uiso 1 1 calc R . .
H17B H 0.0883 0.2598 0.0188 0.035 Uiso 1 1 calc R . .
H17C H 0.2094 0.1973 0.0623 0.035 Uiso 1 1 calc R . .
C99 C 0.8240(2) 1.0932(2) 0.13199(11) 0.0341(5) Uani 1 1 d . . .
F1 F 0.69603(16) 1.13077(18) 0.11323(8) 0.0585(5) Uani 1 1 d . . .
F2 F 0.85621(17) 1.15721(13) 0.18524(8) 0.0482(4) Uani 1 1 d . . .
F3 F 0.91631(16) 1.12855(17) 0.08753(8) 0.0578(5) Uani 1 1 d . . .
S1 S 0.83072(5) 0.91786(4) 0.14533(2) 0.01981(11) Uani 1 1 d . . .
O3 O 0.71946(14) 0.89794(13) 0.19228(6) 0.0210(3) Uani 1 1 d . . .
O4 O 0.79659(16) 0.8611(2) 0.08478(8) 0.0452(5) Uani 1 1 d . . .
O5 O 0.97200(15) 0.89738(14) 0.16794(8) 0.0300(3) Uani 1 1 d . . .

loop_
_atom_site_aniso_label
_atom_site_aniso_U_11
_atom_site_aniso_U_22
_atom_site_aniso_U_33
_atom_site_aniso_U_23
_atom_site_aniso_U_13
_atom_site_aniso_U_12
O1 0.0209(7) 0.0279(8) 0.0357(8) -0.0079(6) 0.0016(6) 0.0011(6)
O2 0.0206(7) 0.0207(6) 0.0267(7) -0.0047(5) -0.0037(5) -0.0028(5)
N1 0.0118(7) 0.0185(7) 0.0156(7) 0.0009(6) 0.0009(5) -0.0013(6)
N2 0.0142(7) 0.0173(7) 0.0210(7) 0.0061(6) -0.0022(6) -0.0010(6)
N3 0.0140(7) 0.0182(7) 0.0164(7) 0.0044(6) -0.0009(6) -0.0012(6)
C1 0.0168(8) 0.0135(8) 0.0146(8) -0.0033(7) 0.0018(6) 0.0005(6)
C2 0.0150(8) 0.0186(8) 0.0170(8) -0.0047(6) -0.0011(6) 0.0013(7)
C3 0.0226(9) 0.0197(9) 0.0203(9) -0.0011(7) -0.0056(7) 0.0046(7)
C4 0.0278(9) 0.0178(8) 0.0167(8) 0.0029(7) -0.0001(8) -0.0012(8)
C5 0.0200(9) 0.0205(9) 0.0170(8) -0.0005(7) 0.0026(7) -0.0028(7)
C6 0.0159(8) 0.0145(8) 0.0148(8) -0.0027(6) -0.0001(6) 0.0015(7)
C7 0.0148(8) 0.0151(8) 0.0146(8) 0.0001(6) 0.0020(6) -0.0011(7)
C8 0.0149(8) 0.0142(8) 0.0159(8) -0.0017(6) 0.0001(6) 0.0022(6)
C9 0.0141(8) 0.0193(9) 0.0182(8) 0.0033(7) -0.0009(6) -0.0023(7)
C10 0.0121(7) 0.0195(8) 0.0184(8) 0.0026(7) 0.0009(7) -0.0017(7)
C11 0.0140(8) 0.0136(8) 0.0162(8) -0.0024(6) 0.0003(6) -0.0005(7)
C12 0.0147(8) 0.0234(9) 0.0237(9) 0.0077(7) -0.0045(7) 0.0010(8)
C13 0.0162(9) 0.0479(14) 0.0561(14) 0.0302(12) -0.0077(10) -0.0018(10)
C14 0.0341(11) 0.0236(9) 0.0281(10) 0.0038(8) -0.0015(8) 0.0109(9)
C15 0.0330(11) 0.0271(10) 0.0246(10) 0.0036(8) -0.0076(8) 0.0002(9)
C16 0.0187(8) 0.0147(8) 0.0209(8) 0.0040(7) -0.0021(7) -0.0026(7)
C17 0.0334(11) 0.0252(10) 0.0288(10) -0.0081(8) -0.0034(9) -0.0032(9)
C99 0.0216(10) 0.0373(12) 0.0434(12) 0.0202(10) 0.0080(9) 0.0031(9)
F1 0.0288(8) 0.0691(10) 0.0777(11) 0.0454(9) 0.0042(7) 0.0140(7)
F2 0.0522(9) 0.0204(6) 0.0721(10) -0.0075(7) 0.0096(8) -0.0025(6)
F3 0.0373(8) 0.0674(10) 0.0687(10) 0.0353(9) 0.0191(8) -0.0024(8)
S1 0.0133(2) 0.0227(2) 0.0234(2) -0.00738(18) 0.00096(17) -0.00204(17)
O3 0.0218(6) 0.0192(7) 0.0219(6) -0.0017(5) 0.0018(5) 0.0000(5)
O4 0.0239(8) 0.0776(13) 0.0339(8) -0.0300(9) 0.0104(6) -0.0200(8)
O5 0.0176(7) 0.0251(7) 0.0474(9) -0.0037(7) -0.0054(6) 0.0009(6)

loop_
_atom_type_symbol
_atom_type_description
_atom_type_scat_dispersion_real
_atom_type_scat_dispersion_imag
_atom_type_scat_source
C C 0.0033 0.0016 'International Tables Vol C Tables 4.2.6.8 and 6.1.1.4'
H H 0.0000 0.0000 'International Tables Vol C Tables 4.2.6.8 and 6.1.1.4'
N N 0.0061 0.0033 'International Tables Vol C Tables 4.2.6.8 and 6.1.1.4'
O O 0.0106 0.0060 'International Tables Vol C Tables 4.2.6.8 and 6.1.1.4'
F F 0.0171 0.0103 'International Tables Vol C Tables 4.2.6.8 and 6.1.1.4'
S S 0.1246 0.1234 'International Tables Vol C Tables 4.2.6.8 and 6.1.1.4'

loop_
_geom_angle_atom_site_label_1
_geom_angle_atom_site_label_2
_geom_angle_atom_site_label_3
_geom_angle
_geom_angle_site_symmetry_1
_geom_angle_site_symmetry_3
_geom_angle_publ_flag
C16 O2 C17 114.48(15) . . ?
C6 N1 C7 107.55(16) . . ?
C8 N2 C12 129.49(16) . . ?
C8 N3 C9 121.51(15) . . ?
C2 C1 C6 119.17(16) . . ?
C2 C1 C11 134.76(17) . . ?
C6 C1 C11 106.07(15) . . ?
C3 C2 C1 118.81(16) . . ?
C2 C3 C4 121.07(17) . . ?
C5 C4 C3 121.66(17) . . ?
C4 C5 C6 117.34(17) . . ?
N1 C6 C5 129.03(17) . . ?
N1 C6 C1 109.03(15) . . ?
C5 C6 C1 121.94(16) . . ?
C11 C7 N1 110.53(16) . . ?
C11 C7 C8 122.91(16) . . ?
N1 C7 C8 126.52(16) . . ?
N2 C8 N3 123.40(16) . . ?
N2 C8 C7 121.11(16) . . ?
N3 C8 C7 115.41(15) . . ?
N3 C9 C10 111.01(14) . . ?
N3 C9 C16 108.04(14) . . ?
C10 C9 C16 113.45(15) . . ?
C11 C10 C9 108.29(14) . . ?
C7 C11 C1 106.82(16) . . ?
C7 C11 C10 120.60(16) . . ?
C1 C11 C10 132.58(16) . . ?
N2 C12 C15 111.07(16) . . ?
N2 C12 C13 104.42(15) . . ?
C15 C12 C13 110.14(18) . . ?
N2 C12 C14 110.45(15) . . ?
C15 C12 C14 111.52(16) . . ?
C13 C12 C14 108.99(18) . . ?
O1 C16 O2 125.29(18) . . ?
O1 C16 C9 124.47(17) . . ?
O2 C16 C9 110.23(15) . . ?
F1 C99 F3 107.82(18) . . ?
F1 C99 F2 108.2(2) . . ?
F3 C99 F2 107.89(19) . . ?
F1 C99 S1 111.39(17) . . ?
F3 C99 S1 110.86(17) . . ?
F2 C99 S1 110.54(15) . . ?
O5 S1 O4 116.30(9) . . ?
O5 S1 O3 115.13(9) . . ?
O4 S1 O3 112.51(9) . . ?
O5 S1 C99 103.23(10) . . ?
O4 S1 C99 104.92(12) . . ?
O3 S1 C99 102.63(9) . . ?

loop_
_geom_bond_atom_site_label_1
_geom_bond_atom_site_label_2
_geom_bond_distance
_geom_bond_site_symmetry_2
_geom_bond_publ_flag
O1 C16 1.196(2) . ?
O2 C16 1.333(2) . ?
O2 C17 1.463(2) . ?
N1 C6 1.368(2) . ?
N1 C7 1.382(2) . ?
N2 C8 1.315(2) . ?
N2 C12 1.498(2) . ?
N3 C8 1.339(2) . ?
N3 C9 1.461(2) . ?
C1 C2 1.409(2) . ?
C1 C6 1.422(2) . ?
C1 C11 1.426(2) . ?
C2 C3 1.378(3) . ?
C3 C4 1.416(3) . ?
C4 C5 1.380(3) . ?
C5 C6 1.402(3) . ?
C7 C11 1.374(3) . ?
C7 C8 1.446(2) . ?
C9 C10 1.537(2) . ?
C9 C16 1.539(3) . ?
C10 C11 1.499(2) . ?
C12 C15 1.525(3) . ?
C12 C13 1.526(3) . ?
C12 C14 1.533(3) . ?
C99 F1 1.329(3) . ?
C99 F3 1.330(3) . ?
C99 F2 1.336(3) . ?
C99 S1 1.831(2) . ?
S1 O5 1.4313(16) . ?
S1 O4 1.4397(16) . ?
S1 O3 1.4568(14) . ?

loop_
_geom_hbond_atom_site_label_D
_geom_hbond_atom_site_label_H
_geom_hbond_atom_site_label_A
_geom_hbond_distance_DH
_geom_hbond_distance_HA
_geom_hbond_distance_DA
_geom_hbond_angle_DHA
_geom_hbond_site_symmetry_A
C3 H3 O1 0.95 2.70 3.650(3) 172.9 4_465
C15 H15A O1 0.98 2.76 3.698(3) 160.4 3_655
N2 H92 O3 0.85(2) 2.09(2) 2.912(2) 163(2) .
N3 H93 O3 0.84(2) 2.10(2) 2.827(2) 144(2) 3_645
N1 H91 O4 0.81(3) 2.15(3) 2.951(2) 170(2) .

loop_
_geom_torsion_atom_site_label_1
_geom_torsion_atom_site_label_2
_geom_torsion_atom_site_label_3
_geom_torsion_atom_site_label_4
_geom_torsion
_geom_torsion_site_symmetry_1
_geom_torsion_site_symmetry_2
_geom_torsion_site_symmetry_3
_geom_torsion_site_symmetry_4
_geom_torsion_publ_flag
C6 C1 C2 C3 1.3(2) . . . . ?
C11 C1 C2 C3 -178.89(18) . . . . ?
C1 C2 C3 C4 -0.3(3) . . . . ?
C2 C3 C4 C5 -0.8(3) . . . . ?
C3 C4 C5 C6 0.8(3) . . . . ?
C7 N1 C6 C5 -179.21(17) . . . . ?
C7 N1 C6 C1 0.59(19) . . . . ?
C4 C5 C6 N1 -179.97(17) . . . . ?
C4 C5 C6 C1 0.2(3) . . . . ?
C2 C1 C6 N1 178.85(15) . . . . ?
C11 C1 C6 N1 -1.00(19) . . . . ?
C2 C1 C6 C5 -1.3(3) . . . . ?
C11 C1 C6 C5 178.83(16) . . . . ?
C6 N1 C7 C11 0.1(2) . . . . ?
C6 N1 C7 C8 -177.37(17) . . . . ?
C12 N2 C8 N3 15.2(3) . . . . ?
C12 N2 C8 C7 -168.16(17) . . . . ?
C9 N3 C8 N2 -164.01(16) . . . . ?
C9 N3 C8 C7 19.1(2) . . . . ?
C11 C7 C8 N2 -168.66(17) . . . . ?
N1 C7 C8 N2 8.5(3) . . . . ?
C11 C7 C8 N3 8.3(3) . . . . ?
N1 C7 C8 N3 -174.60(16) . . . . ?
C8 N3 C9 C10 -48.7(2) . . . . ?
C8 N3 C9 C16 76.3(2) . . . . ?
N3 C9 C10 C11 47.96(19) . . . . ?
C16 C9 C10 C11 -73.92(18) . . . . ?
N1 C7 C11 C1 -0.7(2) . . . . ?
C8 C7 C11 C1 176.86(16) . . . . ?
N1 C7 C11 C10 179.54(15) . . . . ?
C8 C7 C11 C10 -2.9(3) . . . . ?
C2 C1 C11 C7 -178.80(19) . . . . ?
C6 C1 C11 C7 1.01(19) . . . . ?
C2 C1 C11 C10 0.9(3) . . . . ?
C6 C1 C11 C10 -179.25(18) . . . . ?
C9 C10 C11 C7 -25.6(2) . . . . ?
C9 C10 C11 C1 154.73(18) . . . . ?
C8 N2 C12 C15 -74.9(2) . . . . ?
C8 N2 C12 C13 166.5(2) . . . . ?
C8 N2 C12 C14 49.4(3) . . . . ?
C17 O2 C16 O1 1.2(3) . . . . ?
C17 O2 C16 C9 -177.83(15) . . . . ?
N3 C9 C16 O1 -6.5(3) . . . . ?
C10 C9 C16 O1 117.0(2) . . . . ?
N3 C9 C16 O2 172.50(14) . . . . ?
C10 C9 C16 O2 -64.0(2) . . . . ?
F1 C99 S1 O5 -177.20(16) . . . . ?
F3 C99 S1 O5 62.73(19) . . . . ?
F2 C99 S1 O5 -56.87(17) . . . . ?
F1 C99 S1 O4 60.54(18) . . . . ?
F3 C99 S1 O4 -59.52(19) . . . . ?
F2 C99 S1 O4 -179.12(14) . . . . ?
F1 C99 S1 O3 -57.22(18) . . . . ?
F3 C99 S1 O3 -177.28(16) . . . . ?
F2 C99 S1 O3 63.12(16) . . . . ?

loop_
_cod_related_entry_id
_cod_related_entry_database
_cod_related_entry_code
1 ChemSpider 30659636
